data_1563365
loop_
_publ_author_name
'Mila\<sinovi\'c, Valentina'
'Mol\<canov, Kre\<simir'
'Krawczuk, Anna'
'Bogdanov, Nikita E.'
'Zakharov, Boris A.'
'Boldyreva, Elena V.'
'Jelsch, Christian'
'Koji\'c-Prodi\'c, Biserka'

_publ_section_title
;
 Charge density studies of multicentre two-electron bonding of an anion
 radical at non-ambient temperature and pressure
;
_journal_issue 4
_journal_name_full IUCrJ
_journal_page_first
;
;
_journal_paper_doi 10.1107/S2052252521005273
_journal_volume 8
_journal_year 2021
_chemical_formula_moiety 'C15 H7 Cl2 N4 O2'
_chemical_formula_sum 'C15 H7 Cl2 N4 O2'
_chemical_formula_weight 346.132
_space_group_IT_number 14
_space_group_name_Hall '-P 2yn'
_space_group_name_H-M_alt 'P 1 21/n 1'
_symmetry_cell_setting monoclinic
_symmetry_space_group_name_Hall '-P 2yn'
_atom_sites_solution_hydrogens difmap
_atom_sites_solution_primary direct
_atom_sites_solution_secondary difmap
_audit_creation_method 'MoPro v20.01             '
_cell_angle_alpha 90.
_cell_angle_beta 94.713(9)
_cell_angle_gamma 90.
_cell_formula_units_Z 4
_cell_length_a 6.9337(8)
_cell_length_b 10.1217(7)
_cell_length_c 20.599(2)
_cell_volume 1440.8(2)
_computing_structure_refinement 'MoPro (J. Appl. Cryst. 2005, 38, 38-54)'
_diffrn_measured_fraction_theta_full 0.907
_diffrn_measured_fraction_theta_max 0.907
_diffrn_radiation_source 'fine-focus sealed tube'
_diffrn_radiation_type MoK\a
_diffrn_radiation_wavelength 0.71073
_diffrn_reflns_av_sigmaI/netI 0.16652
_diffrn_reflns_limit_h_max 8
_diffrn_reflns_limit_h_min -8
_diffrn_reflns_limit_k_max 12
_diffrn_reflns_limit_k_min 0
_diffrn_reflns_limit_l_max 24
_diffrn_reflns_limit_l_min 0
_diffrn_reflns_theta_full 24.97
_diffrn_reflns_theta_max 24.97
_diffrn_reflns_theta_min 1.98
_exptl_crystal_density_diffrn 1.596
_exptl_crystal_density_method 'not measured'
_exptl_crystal_F_000 700
_refine_ls_extinction_method none
_refine_ls_goodness_of_fit_ref 0.408
_refine_ls_hydrogen_treatment refxyz
_refine_ls_matrix_type full
_refine_ls_number_parameters 229
_refine_ls_number_reflns 2324
_refine_ls_number_restraints 0
_refine_ls_restrained_S_all 0.000
_refine_ls_R_factor_all 0.0418
_refine_ls_R_factor_gt 0.0418
_refine_ls_shift/su_max 0.000
_refine_ls_shift/su_mean 0.000
_refine_ls_structure_factor_coef Fsqd
_refine_ls_weighting_scheme sigma
_refine_ls_wR_factor_gt 0.0267
_refine_ls_wR_factor_ref 0.0284
_reflns_number_gt 2324
_reflns_number_total 2324
_reflns_threshold_expression >2.0sigma(I)
_cod_data_source_file lq5037.cif
_cod_data_source_block 340K
_cod_original_sg_symbol_Hall 'P ?'
_cod_original_sg_symbol_H-M 'P ?'
_cod_database_code 1563365

loop_
_symmetry_equiv_pos_as_xyz
'x, y, z'
'-x+1/2, y+1/2, -z+1/2'
'-x, -y, -z'
'x+1/2, -y+1/2, z+1/2'

loop_
_atom_site_type_symbol
_atom_site_label
_atom_site_fract_x
_atom_site_fract_y
_atom_site_fract_z
_atom_site_U_iso_or_equiv
_atom_site_adp_type
_atom_site_occupancy
_atom_site_calc_flag
_atom_site_refinement_flags_posn
_atom_site_refinement_flags_adp
_atom_site_disorder_assembly
_atom_site_disorder_group
Cl Cl1 0.20348(13) 0.11422(3) -0.007076(17) 0.04368(12) Uani 1 d . . . .
Cl Cl2 0.11603(13) 0.28151(3) 0.116754(14) 0.04351(12) Uani 1 d . . . .
O O1 0.1371(3) 0.56618(10) 0.09418(4) 0.0405(3) Uani 1 d . . . .
O O2 0.2896(4) 0.27888(9) -0.11725(4) 0.0462(4) Uani 1 d . . . .
N N1 0.3000(4) 0.81082(12) -0.00657(6) 0.0517(4) Uani 1 d . . . .
N N2 0.4153(4) 0.59751(12) -0.16610(5) 0.0521(5) Uani 1 d . . . .
C C1 0.1818(4) 0.5003(2) 0.04681(8) 0.0317(4) Uani 1 d . . . .
C C2 0.2474(4) 0.55884(12) -0.01108(6) 0.0287(4) Uani 1 d . . . .
C C3 0.2886(4) 0.4869(2) -0.06492(9) 0.0290(4) Uani 1 d . . . .
C C4 0.2637(4) 0.34388(13) -0.06795(5) 0.0317(4) Uani 1 d . . . .
C C5 0.2121(4) 0.28383(19) -0.00690(9) 0.0289(4) Uani 1 d . . . .
C C6 0.1753(4) 0.35588(13) 0.04621(6) 0.0315(4) Uani 1 d . . . .
C C7 0.2760(5) 0.6978(2) -0.00913(9) 0.0358(4) Uani 1 d . . . .
C C8 0.3578(4) 0.54788(13) -0.12052(6) 0.0346(4) Uani 1 d . . . .
N N3 0.3222(4) 0.95325(14) 0.18336(7) 0.0445(4) Uani 1 d . . . .
N N4 0.9834(5) 1.2008(2) 0.24756(10) 0.0648(6) Uani 1 d . . . .
C C9 0.3533(5) 0.9987(2) 0.24430(7) 0.0453(5) Uani 1 d . . . .
H H9 0.247(2) 0.9823(19) 0.279(4) 0.05431 Uani 1 d D U . .
C C10 0.5219(5) 1.06737(17) 0.26267(8) 0.0417(5) Uani 1 d . . . .
H H10 0.548(6) 1.1045(15) 0.312(4) 0.05009 Uani 1 d D U . .
C C11 0.6551(5) 1.08703(16) 0.21680(7) 0.0385(5) Uani 1 d . . . .
C C12 0.6201(5) 1.04065(19) 0.15468(7) 0.0490(6) Uani 1 d . . . .
H H12 0.722(2) 1.057(2) 0.118(4) 0.05877 Uani 1 calc D U . .
C C13 0.4490(6) 0.97181(18) 0.13896(9) 0.0508(6) Uani 1 d . . . .
H H13 0.420(6) 0.9327(16) 0.090(4) 0.06096 Uani 1 calc D U . .
C C14 0.1455(7) 0.8768(3) 0.16461(11) 0.0765(7) Uani 1 d . . . .
H H14A 0.063(4) 0.866(3) 0.206(4) 0.11474 Uani 1 calc D U . .
H H14B 0.184(7) 0.781(4) 0.1476(12) 0.11474 Uani 1 calc D U . .
H H14C 0.060(5) 0.928(3) 0.126(4) 0.11474 Uani 1 calc D U . .
C C15 0.8353(5) 1.1522(2) 0.23493(11) 0.0492(5) Uani 1 d . . . .

loop_
_atom_site_aniso_label
_atom_site_aniso_U_11
_atom_site_aniso_U_22
_atom_site_aniso_U_33
_atom_site_aniso_U_12
_atom_site_aniso_U_13
_atom_site_aniso_U_23
Cl1 0.0589(5) 0.02590(16) 0.04673(19) 0.0015(4) 0.0075(4) 0.00038(16)
Cl2 0.0559(5) 0.04296(18) 0.03240(15) -0.0035(4) 0.0081(4) 0.00677(12)
O1 0.0537(13) 0.0388(6) 0.0300(5) 0.0008(11) 0.0094(11) -0.0077(4)
O2 0.0712(16) 0.0353(5) 0.0337(4) 0.0073(12) 0.0132(11) -0.0050(4)
N1 0.0569(18) 0.0279(7) 0.0706(9) -0.0069(15) 0.0062(16) -0.0065(7)
N2 0.0609(19) 0.0552(7) 0.0416(6) -0.0071(16) 0.0130(15) 0.0105(5)
C1 0.0355(16) 0.0320(10) 0.0276(9) 0.0015(14) 0.0033(13) -0.0043(8)
C2 0.0313(16) 0.0218(5) 0.0327(6) 0.0028(13) 0.0009(14) 0.0007(5)
C3 0.0335(16) 0.0267(10) 0.0270(9) 0.0019(13) 0.0036(13) -0.0006(7)
C4 0.0417(16) 0.0270(7) 0.0268(6) 0.0063(14) 0.0038(14) -0.0008(5)
C5 0.0352(16) 0.0181(8) 0.0337(8) 0.0029(13) 0.0040(14) -0.0008(7)
C6 0.0355(16) 0.0311(7) 0.0284(6) 0.0018(14) 0.0049(14) -0.0029(6)
C7 0.0341(16) 0.0271(10) 0.0461(11) -0.0013(15) 0.0035(15) 0.0013(8)
C8 0.0385(16) 0.0359(7) 0.0298(6) 0.0000(15) 0.0063(14) 0.0033(5)
N3 0.0511(17) 0.0364(8) 0.0442(8) 0.0042(14) -0.0066(14) -0.0001(7)
N4 0.065(2) 0.0750(14) 0.0550(9) -0.021(2) 0.0084(18) 0.0076(9)
C9 0.0447(19) 0.0532(10) 0.0376(9) 0.0022(18) 0.0022(16) 0.0003(9)
H9 0.05369 0.06384 0.04516 0.00266 0.00258 0.00036
C10 0.0471(19) 0.0489(10) 0.0291(9) 0.0011(18) 0.0026(16) -0.0024(7)
H10 0.05654 0.05874 0.03486 0.00137 0.00307 -0.00286
C11 0.0453(19) 0.0374(9) 0.0331(9) 0.0024(16) 0.0047(16) 0.0016(7)
C12 0.064(2) 0.0543(10) 0.0296(9) 0.001(2) 0.0087(17) -0.0049(8)
H12 0.07668 0.06511 0.03547 0.00108 0.01042 -0.00587
C13 0.071(2) 0.0445(11) 0.0358(10) 0.007(2) -0.0040(19) -0.0090(9)
H13 0.08483 0.05339 0.04301 0.00889 -0.00475 -0.01081
C14 0.067(3) 0.0684(14) 0.0895(15) -0.018(3) -0.019(2) -0.0052(14)
H14A 0.10111 0.10254 0.13425 -0.02659 -0.02847 -0.00784
H14B 0.10111 0.10254 0.13425 -0.02659 -0.02847 -0.00784
H14C 0.10111 0.10254 0.13425 -0.02659 -0.02847 -0.00784
C15 0.047(2) 0.0533(15) 0.0469(12) -0.0091(19) 0.0031(19) 0.0076(11)

loop_
_atom_type_symbol
_atom_type_description
_atom_type_scat_dispersion_real
_atom_type_scat_dispersion_imag
_atom_type_scat_source
C C 0.0033 0.0016 'Clementi & Roetti 1974. Atomic Data & Nuclear Data Tables. 14, 177'
H H 0.0000 0.0000 'Clementi & Roetti 1974. Atomic Data & Nuclear Data Tables. 14, 177'
N N 0.0061 0.0033 'Clementi & Roetti 1974. Atomic Data & Nuclear Data Tables. 14, 177'
O O 0.0106 0.0060 'Clementi & Roetti 1974. Atomic Data & Nuclear Data Tables. 14, 177'
Cl Cl 0.1484 0.1585 'Clementi & Roetti 1974. Atomic Data & Nuclear Data Tables. 14, 177'

loop_
_geom_angle_atom_site_label_1
_geom_angle_atom_site_label_2
_geom_angle_atom_site_label_3
_geom_angle
_geom_angle_site_symmetry_1
_geom_angle_site_symmetry_2
_geom_angle_site_symmetry_3
_geom_angle_publ_flag
O1 C1 C6 122.26(15) . . . ?
O1 C1 C2 123.15(15) . . . ?
C6 C1 C2 114.58(15) . . . ?
C1 C2 C7 115.92(15) . . . ?
C1 C2 C3 123.42(15) . . . ?
C7 C2 C3 120.61(15) . . . ?
C4 C3 C8 116.35(15) . . . ?
C4 C3 C2 121.89(14) . . . ?
C8 C3 C2 121.76(15) . . . ?
O2 C4 C5 123.09(12) . . . ?
O2 C4 C3 122.62(12) . . . ?
C5 C4 C3 114.25(14) . . . ?
Cl1 C5 C6 122.02(12) . . . ?
Cl1 C5 C4 115.03(12) . . . ?
C6 C5 C4 122.94(14) . . . ?
Cl2 C6 C5 121.40(12) . . . ?
Cl2 C6 C1 116.14(11) . . . ?
C5 C6 C1 122.46(13) . . . ?
N1 C7 C2 178.998(14) . . . ?
N2 C8 C3 179.654(7) . . . ?
C13 N3 C9 122.07(19) . . . ?
C13 N3 C14 118.4(3) . . . ?
C9 N3 C14 119.5(2) . . . ?
N3 C9 C10 119.7(2) . . . ?
N3 C9 H9 120.(4) . . . ?
C10 C9 H9 120.(1) . . . ?
C9 C10 C11 118.6(2) . . . ?
C9 C10 H10 120.(2) . . . ?
C11 C10 H10 121.(3) . . . ?
C15 C11 C12 119.0(2) . . . ?
C15 C11 C10 120.1(2) . . . ?
C12 C11 C10 120.8(2) . . . ?
C13 C12 C11 118.2(2) . . . ?
C13 C12 H12 121.(1) . . . ?
C11 C12 H12 121.(4) . . . ?
N3 C13 C12 120.6(3) . . . ?
N3 C13 H13 120.(4) . . . ?
C12 C13 H13 119.(2) . . . ?
N3 C14 H14A 109.(2) . . . ?
N3 C14 H14C 110.(2) . . . ?
N3 C14 H14B 110.(2) . . . ?
H14A C14 H14C 109.(5) . . . ?
H14A C14 H14B 109.(3) . . . ?
H14C C14 H14B 109.(3) . . . ?
N4 C15 C11 176.97(5) . . . ?

loop_
_geom_bond_atom_site_label_1
_geom_bond_atom_site_label_2
_geom_bond_distance
_geom_bond_site_symmetry_2
_geom_bond_publ_flag
Cl1 C5 1.718(2) . ?
Cl2 C6 1.7162(15) . ?
O1 C1 1.242(2) . ?
O2 C4 1.2355(16) . ?
N1 C7 1.156(3) . ?
N2 C8 1.164(2) . ?
C1 C6 1.463(2) . ?
C1 C2 1.438(3) . ?
C2 C7 1.421(3) . ?
C2 C3 1.376(2) . ?
C3 C4 1.458(2) . ?
C3 C8 1.419(3) . ?
C4 C5 1.467(2) . ?
C5 C6 1.356(2) . ?
N3 C13 1.333(4) . ?
N3 C9 1.338(2) . ?
N3 C14 1.473(5) . ?
N4 C15 1.149(4) . ?
C9 C10 1.386(4) . ?
C9 H9 1.08(6) . ?
C10 C11 1.389(4) . ?
C10 H10 1.08(7) . ?
C11 C15 1.435(4) . ?
C11 C12 1.366(2) . ?
C12 C13 1.391(5) . ?
C12 H12 1.08(6) . ?
C13 H13 1.08(7) . ?
C14 H14A 1.08(7) . ?
C14 H14C 1.08(6) . ?
C14 H14B 1.08(4) . ?

loop_
_geom_hbond_atom_site_label_D
_geom_hbond_atom_site_label_H
_geom_hbond_atom_site_label_A
_geom_hbond_distance_DH
_geom_hbond_distance_HA
_geom_hbond_distance_DA
_geom_hbond_angle_DHA
_geom_hbond_site_symmetry_A
C13 H13 N1 1.08(7) 2.43(7) 3.493(2) 166.2(10) 1
C14 H14B O1 1.08(4) 2.44(4) 3.461(3) 157.(2) 1
C12 H12 N1 1.08(6) 2.66(7) 3.486(2) 133.(4) 3_675

loop_
_geom_torsion_atom_site_label_1
_geom_torsion_atom_site_label_2
_geom_torsion_atom_site_label_3
_geom_torsion_atom_site_label_4
_geom_torsion_site_symmetry_1
_geom_torsion_site_symmetry_2
_geom_torsion_site_symmetry_3
_geom_torsion_site_symmetry_4
_geom_torsion
_geom_torsion_publ_flag
Cl1 C5 C6 Cl2 . . . . -0.4(7) ?
Cl1 C5 C6 C1 . . . . -179.8(8) ?
Cl1 C5 C4 O2 . . . . 3.6(9) ?
Cl1 C5 C4 C3 . . . . -174.4(8) ?
Cl2 C6 C5 C4 . . . . -179.8(9) ?
Cl2 C6 C1 O1 . . . . -3.7(9) ?
Cl2 C6 C1 C2 . . . . 175.1(8) ?
O1 C1 C6 C5 . . . . 176.(1) ?
O1 C1 C2 C7 . . . . 5.6(9) ?
O1 C1 C2 C3 . . . . -177.(1) ?
O2 C4 C5 C6 . . . . -177.(1) ?
O2 C4 C3 C8 . . . . -4.(1) ?
O2 C4 C3 C2 . . . . 176.(1) ?
C1 C6 C5 C4 . . . . 0.8(10) ?
C1 C2 C3 C4 . . . . 2.(1) ?
C1 C2 C3 C8 . . . . -178.(1) ?
C2 C1 C6 C5 . . . . -5.(1) ?
C2 C3 C4 C5 . . . . -6.(1) ?
C3 C4 C5 C6 . . . . 5.(1) ?
C3 C2 C1 C6 . . . . 4.3(10) ?
C4 C3 C2 C7 . . . . 179.0(10) ?
C5 C4 C3 C8 . . . . 174.(1) ?
C6 C1 C2 C7 . . . . -173.2(9) ?
C7 C2 C3 C8 . . . . -1.(1) ?
N3 C13 C12 C11 . . . . 0.7(7) ?
N3 C13 C12 H12 . . . . -179.(5) ?
N3 C9 C10 C11 . . . . 0.0(7) ?
N3 C9 C10 H10 . . . . -180.(5) ?
C9 N3 C13 C12 . . . . -0.3(8) ?
C9 N3 C13 H13 . . . . 179.(6) ?
C9 N3 C14 H14A . . . . -1.(5) ?
C9 N3 C14 H14C . . . . 119.(5) ?
C9 N3 C14 H14B . . . . -121.(7) ?
C9 C10 C11 C15 . . . . -177.1(8) ?
C9 C10 C11 C12 . . . . 0.5(8) ?
H9 C9 N3 C13 . . . . 180.(6) ?
H9 C9 N3 C14 . . . . -2.(6) ?
H9 C9 C10 C11 . . . . -180.(6) ?
H9 C9 C10 H10 . . . . 0.(8) ?
C10 C9 N3 C13 . . . . -0.1(8) ?
C10 C9 N3 C14 . . . . 178.1(8) ?
C10 C11 C12 C13 . . . . -0.8(8) ?
C10 C11 C12 H12 . . . . 179.(5) ?
H10 C10 C11 C15 . . . . 3.(7) ?
H10 C10 C11 C12 . . . . -180.(7) ?
C11 C12 C13 H13 . . . . -179.(5) ?
C12 C13 N3 C14 . . . . -178.5(9) ?
H12 C12 C13 H13 . . . . 1.(8) ?
H12 C12 C11 C15 . . . . -4.(6) ?
C13 N3 C14 H14A . . . . 177.(6) ?
C13 N3 C14 H14C . . . . -63.(5) ?
C13 N3 C14 H14B . . . . 57.(7) ?
C13 C12 C11 C15 . . . . 176.8(9) ?
H13 C13 N3 C14 . . . . 1.(7) ?
